data_7124270
loop_
_publ_author_name
'Hill, Michael'
'Morris, Louis'
'McMullin, Claire L.'
'Mahon, Mary F.'
'Rajabi, Nasir A.'
'Manners, Ian'

_publ_section_title
;
 Calcium Stannyl Formation by Organostannane Dehydrogenation
;
_journal_name_full 'Chemical Communications'
_journal_paper_doi 10.1039/C9CC07289F
_journal_year 2019
_chemical_formula_moiety 'C47 H56 Ca N2 Sn, 2(C7 H8)'
_chemical_formula_sum 'C61 H72 Ca N2 Sn'
_chemical_formula_weight 991.97
_space_group_crystal_system triclinic
_space_group_IT_number 2
_space_group_name_Hall '-P 1'
_space_group_name_H-M_alt 'P -1'
_symmetry_space_group_name_Hall '-P 1'
_symmetry_space_group_name_H-M 'P -1'
_atom_sites_solution_hydrogens geom
_atom_sites_solution_primary iterative
_audit_creation_date 2018-08-09
_audit_creation_method
;
Olex2 1.2
(compiled 2018.05.29 svn.r3508 for OlexSys, GUI svn.r5506)
;
_audit_update_record
;
2019-09-03 deposited with the CCDC.    2019-10-03 downloaded from the CCDC.
;
_cell_angle_alpha 76.575(3)
_cell_angle_beta 86.913(2)
_cell_angle_gamma 76.718(2)
_cell_formula_units_Z 2
_cell_length_a 11.7067(3)
_cell_length_b 13.9755(4)
_cell_length_c 17.1606(5)
_cell_measurement_reflns_used 17365
_cell_measurement_temperature 150.00(10)
_cell_measurement_theta_max 72.9370
_cell_measurement_theta_min 3.7570
_cell_volume 2657.83(13)
_computing_cell_refinement 'CrysAlisPro 1.171.38.43 (Rigaku OD, 2015)'
_computing_data_collection 'CrysAlisPro 1.171.38.43 (Rigaku OD, 2015)'
_computing_data_reduction 'CrysAlisPro 1.171.38.43 (Rigaku OD, 2015)'
_computing_molecular_graphics 'Olex2 (Dolomanov et al., 2009)'
_computing_publication_material 'Olex2 (Dolomanov et al., 2009)'
_computing_structure_refinement 'ShelXL (Sheldrick, 2015)'
_computing_structure_solution 'olex2.solve (Bourhis et al., 2015)'
_diffrn_ambient_environment N~2~
_diffrn_ambient_temperature 150.00(10)
_diffrn_detector 'CCD plate'
_diffrn_detector_area_resol_mean 8.1150
_diffrn_detector_type EosS2
_diffrn_measured_fraction_theta_full 0.999
_diffrn_measured_fraction_theta_max 0.992
_diffrn_measurement_device 'four-circle diffractometer'
_diffrn_measurement_device_type 'SuperNova, Dual, Cu at zero, EosS2'
_diffrn_measurement_method '\w scans'
_diffrn_radiation_monochromator mirror
_diffrn_radiation_probe x-ray
_diffrn_radiation_type CuK\a
_diffrn_radiation_wavelength 1.54184
_diffrn_reflns_av_R_equivalents 0.0378
_diffrn_reflns_av_unetI/netI 0.0350
_diffrn_reflns_Laue_measured_fraction_full 0.999
_diffrn_reflns_Laue_measured_fraction_max 0.992
_diffrn_reflns_limit_h_max 14
_diffrn_reflns_limit_h_min -14
_diffrn_reflns_limit_k_max 15
_diffrn_reflns_limit_k_min -17
_diffrn_reflns_limit_l_max 21
_diffrn_reflns_limit_l_min -21
_diffrn_reflns_number 32255
_diffrn_reflns_point_group_measured_fraction_full 0.999
_diffrn_reflns_point_group_measured_fraction_max 0.992
_diffrn_reflns_theta_full 67.684
_diffrn_reflns_theta_max 73.182
_diffrn_reflns_theta_min 3.336
_diffrn_source 'micro-focus sealed X-ray tube'
_diffrn_source_type 'SuperNova (Cu) X-ray Source'
_exptl_absorpt_coefficient_mu 4.950
_exptl_absorpt_correction_T_max 0.763
_exptl_absorpt_correction_T_min 0.586
_exptl_absorpt_correction_type gaussian
_exptl_absorpt_process_details
;
CrysAlisPro 1.171.38.43 (Rigaku Oxford Diffraction, 2015)
Numerical absorption correction based on gaussian integration over
            a multifaceted crystal model
Empirical absorption correction using spherical harmonics,
 implemented in SCALE3 ABSPACK scaling algorithm.
;
_exptl_crystal_colour yellow
_exptl_crystal_colour_primary yellow
_exptl_crystal_density_diffrn 1.240
_exptl_crystal_description block
_exptl_crystal_F_000 1044
_exptl_crystal_size_max 0.33
_exptl_crystal_size_mid 0.174
_exptl_crystal_size_min 0.127
_refine_diff_density_max 2.065
_refine_diff_density_min -1.219
_refine_diff_density_rms 0.066
_refine_ls_extinction_method none
_refine_ls_goodness_of_fit_ref 1.056
_refine_ls_hydrogen_treatment constr
_refine_ls_matrix_type full
_refine_ls_number_parameters 742
_refine_ls_number_reflns 10578
_refine_ls_number_restraints 410
_refine_ls_restrained_S_all 1.070
_refine_ls_R_factor_all 0.0454
_refine_ls_R_factor_gt 0.0415
_refine_ls_shift/su_max 0.001
_refine_ls_shift/su_mean 0.000
_refine_ls_structure_factor_coef Fsqd
_refine_ls_weighting_details 'w=1/[\s^2^(Fo^2^)+(0.0531P)^2^+2.3521P] where P=(Fo^2^+2Fc^2^)/3'
_refine_ls_weighting_scheme calc
_refine_ls_wR_factor_gt 0.1080
_refine_ls_wR_factor_ref 0.1117
_reflns_Friedel_coverage 0.000
_reflns_number_gt 9732
_reflns_number_total 10578
_reflns_threshold_expression 'I > 2\s(I)'
_cod_data_source_file c9cc07289f2.cif
_cod_data_source_block s18msh126-cpd-4
_cod_database_code 7124270
_shelx_shelxl_version_number 2014/7
_chemical_oxdiff_usercomment 'colourless block'
_shelx_space_group_comment
;
The symmetry employed for this shelxl refinement is uniquely defined
by the following loop, which should always be used as a source of
symmetry information in preference to the above space-group names.
They are only intended as comments.
;
_shelx_estimated_absorpt_t_max 0.572
_shelx_estimated_absorpt_t_min 0.292
_olex2_refinement_description
;
1. Fixed Uiso
 At 1.2 times of:
  All C(H) groups, All C(H,H) groups
 At 1.5 times of:
  All C(H,H,H) groups
2. Restrained distances
 C2_1-C1_1
 1.45 with sigma of 0.005
 C2_1-C3_1 \\sim C3_1-C4_1 \\sim C4_1-C5_1 \\sim C5_1-C6_1 \\sim C6_1-C7_1
\\sim C7_1-C2_1
 C2_2-C3_2 \\sim C3_2-C4_2 \\sim C4_2-C5_2 \\sim C5_2-C6_2 \\sim C6_2-C7_2
\\sim C7_2-C2_2
 with sigma of 0.02
 C2_1-C6_1 \\sim C2_1-C4_1 \\sim C7_1-C5_1 \\sim C3_1-C7_1 \\sim C4_1-C6_1
\\sim C3_1-C5_1
 C2_2-C6_2 \\sim C2_2-C4_2 \\sim C7_2-C5_2 \\sim C3_2-C7_2 \\sim C4_2-C6_2
\\sim C3_2-C5_2
 with sigma of 0.04
 C1_1-C2_1
 C1_2-C2_2
 with sigma of 0.02
 C1_1-C7_1 \\sim C1_1-C3_1
 C1_2-C7_2 \\sim C1_2-C3_2
 with sigma of 0.04
 C12-C13 \\sim C12-C13A
 with sigma of 0.02
 C12-C14 \\sim C12-C14A
 with sigma of 0.02
 C15-C16 \\sim C15-C16A
 with sigma of 0.02
 C15-C17 \\sim C15-C17A
 with sigma of 0.02
3. Restrained planarity
 C1_1, C2_1, C3_1, C4_1, C5_1, C6_1, C7_1
 C1_2, C2_2, C3_2, C4_2, C5_2, C6_2, C7_2
 with sigma of 0.1
4. Uiso/Uaniso restraints and constraints
C48A \\sim C49A \\sim C50A \\sim C51A \\sim C52A \\sim C53A \\sim C54A: within
2A with sigma of 0.02 and sigma for terminal atoms of 0.01
C48 \\sim C49 \\sim C50 \\sim C51 \\sim C52 \\sim C53 \\sim C54: within 2A with
sigma of 0.02 and sigma for terminal atoms of 0.01
C1_1 \\sim C2_1 \\sim C3_1 \\sim C4_1 \\sim C5_1 \\sim C6_1 \\sim C7_1 \\sim
C1_2 \\sim C2_2 \\sim C3_2 \\sim C4_2 \\sim C5_2 \\sim C6_2 \\sim C7_2: within
2A with sigma of 0.04 and sigma for terminal atoms of 0.08
5. Rigid body (RIGU) restrains
 C1_1, C2_1, C3_1, C4_1, C5_1, C6_1, C7_1
 with sigma for 1-2 distances of 0.004 and sigma for 1-3 distances of 0.004
 C1_2, C2_2, C3_2, C4_2, C5_2, C6_2, C7_2
 with sigma for 1-2 distances of 0.004 and sigma for 1-3 distances of 0.004
6. Others
 Fixed Sof: H12(0.5) H12A(0.5) H15(0.5) H15A(0.5) C13(0.5) H13A(0.5) H13B(0.5)
 H13C(0.5) C14(0.5) H14A(0.5) H14B(0.5) H14C(0.5) C13A(0.5) H13D(0.5) H13E(0.5)
 H13F(0.5) C14A(0.5) H14D(0.5) H14E(0.5) H14F(0.5) C16(0.5) H16A(0.5) H16B(0.5)
 H16C(0.5) C17(0.5) H17A(0.5) H17B(0.5) H17C(0.5) C16A(0.5) H16D(0.5) H16E(0.5)
 H16F(0.5) C17A(0.5) H17D(0.5) H17E(0.5) H17F(0.5) C53(0.5) H53(0.5) C52(0.5)
 H52(0.5) C51(0.5) H51(0.5) C50(0.5) H50(0.5) C49(0.5) H49(0.5) C48(0.5)
 C54(0.5) H54A(0.5) H54B(0.5) H54C(0.5) C48A(0.5) C53A(0.5) H53A(0.5) C52A(0.5)
 H52A(0.5) C51A(0.5) H51A(0.5) C50A(0.5) H50A(0.5) C49A(0.5) H49A(0.5)
 C54A(0.5) H54D(0.5) H54E(0.5) H54F(0.5) C1(0.5) H1A(0.5) H1B(0.5) H1C(0.5)
 C2(0.5) C3(0.5) H3(0.5) C4(0.5) H4(0.5) C5(0.5) H5(0.5) C6(0.5) H6(0.5)
 C7(0.5) H7(0.5) C1(0.5) H1A(0.5) H1B(0.5) H1C(0.5) C2(0.5) C3(0.5) H3(0.5)
 C4(0.5) H4(0.5) C5(0.5) H5(0.5) C6(0.5) H6(0.5) C7(0.5) H7(0.5)
7.a Ternary CH refined with riding coordinates:
 C12(H12), C12(H12A), C15(H15), C15(H15A), C24(H24), C27(H27)
7.b Aromatic/amide H refined with riding coordinates:
 C3(H3), C8(H8), C9(H9), C10(H10), C20(H20), C21(H21), C22(H22), C30(H30),
 C31(H31), C32(H32), C33(H33), C35(H35), C37(H37), C38(H38), C39(H39), C40(H40),
  C41(H41), C43(H43), C44(H44), C45(H45), C46(H46), C47(H47), C53(H53),
 C52(H52), C51(H51), C50(H50), C49(H49), C53A(H53A), C52A(H52A), C51A(H51A),
 C50A(H50A), C49A(H49A), C3(H3), C4(H4), C5(H5), C6(H6), C7(H7), C3(H3), C4(H4),
  C5(H5), C6(H6), C7(H7)
7.c Fitted hexagon refined as free rotating group:
 C53(C52,C51,C50,C49,C48), C48A(C53A,C52A,C51A,C50A,C49A)
7.d Idealised Me refined as rotating group:
 C1(H1A,H1B,H1C), C5(H5A,H5B,H5C), C25(H25A,H25B,H25C), C26(H26A,H26B,H26C),
 C28(H28A,H28B,H28C), C29(H29A,H29B,H29C), C13(H13A,H13B,H13C), C14(H14A,H14B,
 H14C), C13A(H13D,H13E,H13F), C14A(H14D,H14E,H14F), C16(H16A,H16B,H16C),
 C17(H17A,H17B,H17C), C16A(H16D,H16E,H16F), C17A(H17D,H17E,H17F), C54(H54A,H54B,
 H54C), C54A(H54D,H54E,H54F), C1(H1A,H1B,H1C), C1(H1A,H1B,H1C)
;

loop_
_space_group_symop_operation_xyz
'x, y, z'
'-x, -y, -z'

loop_
_atom_site_label
_atom_site_type_symbol
_atom_site_fract_x
_atom_site_fract_y
_atom_site_fract_z
_atom_site_U_iso_or_equiv
_atom_site_adp_type
_atom_site_occupancy
_atom_site_site_symmetry_order
_atom_site_calc_flag
_atom_site_refinement_flags_posn
_atom_site_refinement_flags_adp
_atom_site_refinement_flags_occupancy
_atom_site_disorder_assembly
_atom_site_disorder_group
Sn1 Sn 0.53176(2) 0.62629(2) 0.57404(2) 0.04055(7) Uani 1 1 d . . . . .
Ca1 Ca 0.51540(4) 0.27989(4) 0.62082(3) 0.03154(12) Uani 1 1 d . . . . .
N1 N 0.6054(2) 0.10966(17) 0.64584(13) 0.0347(5) Uani 1 1 d . . . . .
N2 N 0.36172(18) 0.21942(17) 0.69212(13) 0.0309(4) Uani 1 1 d . . . . .
C1 C 0.5921(3) -0.0402(3) 0.5974(3) 0.0669(11) Uani 1 1 d . . . . .
H1A H 0.6490 -0.0267 0.5564 0.100 Uiso 1 1 calc GR . . . .
H1B H 0.5318 -0.0635 0.5764 0.100 Uiso 1 1 calc GR . . . .
H1C H 0.6297 -0.0911 0.6418 0.100 Uiso 1 1 calc GR . . . .
C2 C 0.5381(3) 0.0553(2) 0.62519(17) 0.0391(6) Uani 1 1 d . . . . .
C3 C 0.4141(3) 0.0790(2) 0.62717(18) 0.0411(6) Uani 1 1 d . . . . .
H3 H 0.3789 0.0454 0.5978 0.049 Uiso 1 1 calc R . . . .
C4 C 0.3347(2) 0.1450(2) 0.66620(16) 0.0341(5) Uani 1 1 d . . . . .
C5 C 0.2125(3) 0.1245(3) 0.6765(2) 0.0451(7) Uani 1 1 d . . . . .
H5A H 0.1708 0.1574 0.7163 0.068 Uiso 1 1 calc GR . . . .
H5B H 0.2181 0.0531 0.6934 0.068 Uiso 1 1 calc GR . . . .
H5C H 0.1712 0.1500 0.6265 0.068 Uiso 1 1 calc GR . . . .
C6 C 0.7277(3) 0.0643(2) 0.66007(19) 0.0406(6) Uani 1 1 d . . . . .
C7 C 0.7633(3) 0.0016(3) 0.7358(2) 0.0545(8) Uani 1 1 d . . . . .
C8 C 0.8827(4) -0.0394(3) 0.7501(3) 0.0701(11) Uani 1 1 d . . . . .
H8 H 0.9068 -0.0819 0.7994 0.084 Uiso 1 1 calc R . . . .
C9 C 0.9644(3) -0.0185(4) 0.6934(3) 0.0784(13) Uani 1 1 d . . . . .
H9 H 1.0436 -0.0468 0.7041 0.094 Uiso 1 1 calc R . . . .
C10 C 0.9301(3) 0.0444(3) 0.6206(3) 0.0676(11) Uani 1 1 d . . . . .
H10 H 0.9869 0.0593 0.5826 0.081 Uiso 1 1 calc R . . . .
C11 C 0.8120(3) 0.0864(2) 0.6021(2) 0.0456(7) Uani 1 1 d . . . . .
C12 C 0.6756(4) -0.0237(4) 0.8015(2) 0.0698(12) Uani 1 1 d D . . . .
H12 H 0.6002 0.0247 0.7894 0.084 Uiso 0.5 1 calc R . P A 1
H12A H 0.5982 0.0154 0.7810 0.084 Uiso 0.5 1 calc R . P B 2
C15 C 0.7797(3) 0.1523(2) 0.5195(2) 0.0460(7) Uani 1 1 d D . . . .
H15 H 0.6939 0.1729 0.5176 0.055 Uiso 0.5 1 calc R . P C 2
H15A H 0.7086 0.2033 0.5251 0.055 Uiso 0.5 1 calc R . P D 3
C18 C 0.2801(2) 0.2766(2) 0.73888(16) 0.0332(5) Uani 1 1 d . . . . .
C19 C 0.2979(3) 0.2549(2) 0.82260(17) 0.0413(6) Uani 1 1 d . . . . .
C20 C 0.2265(3) 0.3182(3) 0.8664(2) 0.0572(9) Uani 1 1 d . . . . .
H20 H 0.2367 0.3050 0.9216 0.069 Uiso 1 1 calc R . . . .
C21 C 0.1414(3) 0.3996(4) 0.8302(3) 0.0674(11) Uani 1 1 d . . . . .
H21 H 0.0962 0.4417 0.8605 0.081 Uiso 1 1 calc R . . . .
C22 C 0.1236(3) 0.4187(3) 0.7488(2) 0.0559(8) Uani 1 1 d . . . . .
H22 H 0.0654 0.4734 0.7246 0.067 Uiso 1 1 calc R . . . .
C23 C 0.1911(2) 0.3575(2) 0.70216(18) 0.0395(6) Uani 1 1 d . . . . .
C24 C 0.3898(3) 0.1641(3) 0.86312(18) 0.0462(7) Uani 1 1 d . . . . .
H24 H 0.4563 0.1560 0.8262 0.055 Uiso 1 1 calc R . . . .
C25 C 0.4365(4) 0.1763(3) 0.9416(2) 0.0594(9) Uani 1 1 d . . . . .
H25A H 0.4608 0.2391 0.9322 0.089 Uiso 1 1 calc GR . . . .
H25B H 0.5022 0.1216 0.9603 0.089 Uiso 1 1 calc GR . . . .
H25C H 0.3756 0.1759 0.9814 0.089 Uiso 1 1 calc GR . . . .
C26 C 0.3432(4) 0.0678(3) 0.8790(2) 0.0644(10) Uani 1 1 d . . . . .
H26A H 0.2757 0.0747 0.9133 0.097 Uiso 1 1 calc GR . . . .
H26B H 0.4031 0.0115 0.9045 0.097 Uiso 1 1 calc GR . . . .
H26C H 0.3216 0.0568 0.8291 0.097 Uiso 1 1 calc GR . . . .
C27 C 0.1650(3) 0.3806(2) 0.61305(18) 0.0424(6) Uani 1 1 d . . . . .
H27 H 0.2160 0.3275 0.5905 0.051 Uiso 1 1 calc R . . . .
C28 C 0.1911(3) 0.4809(3) 0.5695(2) 0.0590(9) Uani 1 1 d . . . . .
H28A H 0.1447 0.5339 0.5922 0.089 Uiso 1 1 calc GR . . . .
H28B H 0.1722 0.4934 0.5138 0.089 Uiso 1 1 calc GR . . . .
H28C H 0.2729 0.4787 0.5750 0.089 Uiso 1 1 calc GR . . . .
C29 C 0.0374(3) 0.3803(3) 0.5973(2) 0.0547(8) Uani 1 1 d . . . . .
H29A H 0.0198 0.3179 0.6265 0.082 Uiso 1 1 calc GR . . . .
H29B H 0.0266 0.3872 0.5410 0.082 Uiso 1 1 calc GR . . . .
H29C H -0.0142 0.4356 0.6145 0.082 Uiso 1 1 calc GR . . . .
C30 C 0.5574(4) 0.3382(3) 0.7638(2) 0.0626(11) Uani 1 1 d . . . . .
H30 H 0.5145 0.3167 0.8091 0.075 Uiso 1 1 calc R . . . .
C31 C 0.6620(4) 0.2775(3) 0.7479(2) 0.0664(12) Uani 1 1 d . . . . .
H31 H 0.6905 0.2154 0.7824 0.080 Uiso 1 1 calc R . . . .
C32 C 0.7243(3) 0.3098(3) 0.6802(3) 0.0626(11) Uani 1 1 d . . . . .
H32 H 0.7951 0.2693 0.6687 0.075 Uiso 1 1 calc R . . . .
C33 C 0.6811(3) 0.4029(2) 0.6291(2) 0.0510(8) Uani 1 1 d . . . . .
H33 H 0.7235 0.4230 0.5833 0.061 Uiso 1 1 calc R . . . .
C34 C 0.5763(3) 0.4675(2) 0.64418(18) 0.0402(6) Uani 1 1 d . . . . .
C35 C 0.5152(3) 0.4313(3) 0.71267(19) 0.0482(7) Uani 1 1 d . . . . .
H35 H 0.4439 0.4709 0.7245 0.058 Uiso 1 1 calc R . . . .
C36 C 0.4110(3) 0.6822(3) 0.6659(2) 0.0513(8) Uani 1 1 d . . . . .
C37 C 0.4346(4) 0.7565(3) 0.7013(2) 0.0631(9) Uani 1 1 d . . . . .
H37 H 0.5035 0.7789 0.6883 0.076 Uiso 1 1 calc R . . . .
C38 C 0.3566(4) 0.7976(4) 0.7559(3) 0.0771(12) Uani 1 1 d . . . . .
H38 H 0.3735 0.8476 0.7780 0.093 Uiso 1 1 calc R . . . .
C39 C 0.2541(4) 0.7640(4) 0.7771(3) 0.0828(15) Uani 1 1 d . . . . .
H39 H 0.2021 0.7917 0.8132 0.099 Uiso 1 1 calc R . . . .
C40 C 0.2295(4) 0.6900(4) 0.7448(3) 0.0773(13) Uani 1 1 d . . . . .
H40 H 0.1621 0.6658 0.7600 0.093 Uiso 1 1 calc R . . . .
C41 C 0.3068(3) 0.6508(4) 0.6887(2) 0.0656(10) Uani 1 1 d . . . . .
H41 H 0.2879 0.6022 0.6659 0.079 Uiso 1 1 calc R . . . .
C42 C 0.6906(3) 0.6605(2) 0.61301(19) 0.0432(7) Uani 1 1 d . . . . .
C43 C 0.7416(3) 0.7338(3) 0.5644(2) 0.0509(8) Uani 1 1 d . . . . .
H43 H 0.7083 0.7664 0.5145 0.061 Uiso 1 1 calc R . . . .
C44 C 0.8400(3) 0.7603(3) 0.5870(3) 0.0665(10) Uani 1 1 d . . . . .
H44 H 0.8714 0.8098 0.5527 0.080 Uiso 1 1 calc R . . . .
C45 C 0.8905(3) 0.7128(4) 0.6602(3) 0.0736(12) Uani 1 1 d . . . . .
H45 H 0.9565 0.7300 0.6759 0.088 Uiso 1 1 calc R . . . .
C46 C 0.8436(4) 0.6401(4) 0.7099(3) 0.0723(12) Uani 1 1 d . . . . .
H46 H 0.8780 0.6077 0.7595 0.087 Uiso 1 1 calc R . . . .
C47 C 0.7443(4) 0.6140(3) 0.6869(2) 0.0598(9) Uani 1 1 d . . . . .
H47 H 0.7134 0.5646 0.7217 0.072 Uiso 1 1 calc R . . . .
C13 C 0.727(3) -0.012(3) 0.8788(13) 0.090(9) Uani 0.5 1 d D . P E 1
H13A H 0.7949 -0.0654 0.8949 0.135 Uiso 0.5 1 calc GR . P E 1
H13B H 0.6691 -0.0150 0.9206 0.135 Uiso 0.5 1 calc GR . P E 1
H13C H 0.7490 0.0519 0.8691 0.135 Uiso 0.5 1 calc GR . P E 1
C14 C 0.660(4) -0.1295(15) 0.806(2) 0.098(10) Uani 0.5 1 d D . P E 1
H14A H 0.6103 -0.1283 0.7624 0.147 Uiso 0.5 1 calc GR . P E 1
H14B H 0.6240 -0.1538 0.8558 0.147 Uiso 0.5 1 calc GR . P E 1
H14C H 0.7348 -0.1734 0.8014 0.147 Uiso 0.5 1 calc GR . P E 1
C13A C 0.690(2) 0.002(2) 0.8820(12) 0.070(5) Uani 0.5 1 d D . P E 2
H13D H 0.7617 -0.0397 0.9070 0.104 Uiso 0.5 1 calc GR . P E 2
H13E H 0.6249 -0.0107 0.9162 0.104 Uiso 0.5 1 calc GR . P E 2
H13F H 0.6928 0.0716 0.8734 0.104 Uiso 0.5 1 calc GR . P E 2
C14A C 0.668(4) -0.1346(12) 0.823(2) 0.079(6) Uani 0.5 1 d D . P E 2
H14D H 0.6554 -0.1554 0.7752 0.118 Uiso 0.5 1 calc GR . P E 2
H14E H 0.6033 -0.1426 0.8592 0.118 Uiso 0.5 1 calc GR . P E 2
H14F H 0.7394 -0.1755 0.8482 0.118 Uiso 0.5 1 calc GR . P E 2
C16 C 0.8187(9) 0.0950(7) 0.4509(5) 0.065(2) Uani 0.5 1 d D . P F 2
H16A H 0.9023 0.0845 0.4442 0.097 Uiso 0.5 1 calc GR . P F 2
H16B H 0.7808 0.1344 0.4019 0.097 Uiso 0.5 1 calc GR . P F 2
H16C H 0.7970 0.0309 0.4646 0.097 Uiso 0.5 1 calc GR . P F 2
C17 C 0.8261(9) 0.2495(6) 0.4973(6) 0.061(2) Uani 0.5 1 d D . P F 2
H17A H 0.7923 0.2928 0.5324 0.092 Uiso 0.5 1 calc GR . P F 2
H17B H 0.8050 0.2835 0.4429 0.092 Uiso 0.5 1 calc GR . P F 2
H17C H 0.9100 0.2328 0.5025 0.092 Uiso 0.5 1 calc GR . P F 2
C16A C 0.7508(8) 0.0911(6) 0.4654(5) 0.0568(18) Uani 0.5 1 d D . P F 3
H16D H 0.8101 0.0299 0.4703 0.085 Uiso 0.5 1 calc GR . P F 3
H16E H 0.7477 0.1293 0.4110 0.085 Uiso 0.5 1 calc GR . P F 3
H16F H 0.6760 0.0751 0.4802 0.085 Uiso 0.5 1 calc GR . P F 3
C17A C 0.8755(7) 0.2073(8) 0.4878(5) 0.059(2) Uani 0.5 1 d D . P F 3
H17D H 0.8919 0.2424 0.5263 0.089 Uiso 0.5 1 calc GR . P F 3
H17E H 0.8503 0.2549 0.4384 0.089 Uiso 0.5 1 calc GR . P F 3
H17F H 0.9452 0.1596 0.4784 0.089 Uiso 0.5 1 calc GR . P F 3
C53 C 0.8379(11) 0.2993(8) 0.8800(7) 0.124(5) Uani 0.5 1 d . U P G 1
H53 H 0.8576 0.3459 0.8362 0.149 Uiso 0.5 1 calc R . P G 1
C52 C 0.7440(10) 0.3289(8) 0.9287(10) 0.136(6) Uani 0.5 1 d G U P G 1
H52 H 0.7008 0.3953 0.9175 0.163 Uiso 0.5 1 calc R . P G 1
C51 C 0.7146(8) 0.2593(11) 0.9942(9) 0.128(5) Uani 0.5 1 d G U P G 1
H51 H 0.6517 0.2791 1.0267 0.153 Uiso 0.5 1 calc R . P G 1
C50 C 0.7791(11) 0.1601(10) 1.0109(6) 0.136(6) Uani 0.5 1 d G U P G 1
H50 H 0.7594 0.1135 1.0547 0.163 Uiso 0.5 1 calc R . P G 1
C49 C 0.8730(9) 0.1305(7) 0.9622(7) 0.123(4) Uani 0.5 1 d G U P G 1
H49 H 0.9162 0.0642 0.9734 0.147 Uiso 0.5 1 calc R . P G 1
C48 C 0.9025(7) 0.2001(9) 0.8967(6) 0.094(3) Uani 0.5 1 d G U P G 1
C54 C 0.9884(10) 0.1823(12) 0.8377(8) 0.111(3) Uani 0.5 1 d . U P G 1
H54A H 0.9579 0.1546 0.7992 0.167 Uiso 0.5 1 calc GR . P G 1
H54B H 1.0570 0.1354 0.8625 0.167 Uiso 0.5 1 calc GR . P G 1
H54C H 1.0086 0.2447 0.8113 0.167 Uiso 0.5 1 calc GR . P G 1
C48A C 0.8295(8) 0.2924(6) 0.9029(5) 0.088(3) Uani 0.5 1 d . U P H 2
C53A C 0.7369(7) 0.2798(6) 0.9557(5) 0.078(3) Uani 0.5 1 d G U P H 2
H53A H 0.6660 0.3273 0.9481 0.094 Uiso 0.5 1 calc R . P H 2
C52A C 0.7504(8) 0.1964(7) 1.0197(5) 0.085(3) Uani 0.5 1 d G U P H 2
H52A H 0.6885 0.1880 1.0550 0.103 Uiso 0.5 1 calc R . P H 2
C51A C 0.8565(9) 0.1255(6) 1.0310(5) 0.109(4) Uani 0.5 1 d G U P H 2
H51A H 0.8655 0.0697 1.0739 0.131 Uiso 0.5 1 calc R . P H 2
C50A C 0.9490(7) 0.1380(6) 0.9783(7) 0.112(4) Uani 0.5 1 d G U P H 2
H50A H 1.0200 0.0906 0.9858 0.135 Uiso 0.5 1 calc R . P H 2
C49A C 0.9355(7) 0.2215(7) 0.9142(6) 0.113(4) Uani 0.5 1 d G U P H 2
H49A H 0.9975 0.2298 0.8789 0.136 Uiso 0.5 1 calc R . P H 2
C54A C 0.8221(12) 0.3920(9) 0.8439(7) 0.100(3) Uani 0.5 1 d . U P H 2
H54D H 0.7414 0.4233 0.8310 0.149 Uiso 0.5 1 calc GR . P H 2
H54E H 0.8642 0.3810 0.7961 0.149 Uiso 0.5 1 calc GR . P H 2
H54F H 0.8561 0.4353 0.8672 0.149 Uiso 0.5 1 calc GR . P H 2
C1_1 C 0.5835(16) 0.6367(13) 0.9089(11) 0.183(8) Uani 0.5 1 d D U P I -1
H1A_1 H 0.5431 0.7020 0.9163 0.274 Uiso 0.5 1 calc GR . P I -1
H1B_1 H 0.5712 0.6319 0.8552 0.274 Uiso 0.5 1 calc GR . P I -1
H1C_1 H 0.6660 0.6275 0.9179 0.274 Uiso 0.5 1 calc GR . P I -1
C2_1 C 0.5386(14) 0.5591(11) 0.9655(8) 0.113(5) Uani 0.5 1 d D U P I -1
C3_1 C 0.5703(13) 0.5232(11) 1.0439(8) 0.078(3) Uani 0.5 1 d D U P I -1
H3_1 H 0.6269 0.5489 1.0632 0.094 Uiso 0.5 1 calc R . P I -1
C4_1 C 0.5224(14) 0.4491(11) 1.0982(8) 0.092(3) Uani 0.5 1 d D U P I -1
H4_1 H 0.5417 0.4272 1.1522 0.110 Uiso 0.5 1 calc R . P I -1
C5_1 C 0.4452(17) 0.4136(14) 1.0622(11) 0.117(5) Uani 0.5 1 d D U P I -1
H5_1 H 0.4115 0.3630 1.0927 0.140 Uiso 0.5 1 calc R . P I -1
C6_1 C 0.4153(18) 0.4494(16) 0.9831(11) 0.116(6) Uani 0.5 1 d D U P I -1
H6_1 H 0.3620 0.4210 0.9630 0.139 Uiso 0.5 1 calc R . P I -1
C7_1 C 0.4571(18) 0.5233(16) 0.9314(11) 0.140(7) Uani 0.5 1 d D U P I -1
H7_1 H 0.4333 0.5474 0.8783 0.168 Uiso 0.5 1 calc R . P I -1
C1_2 C 0.0030(16) 0.3317(11) 1.0689(9) 0.123(5) Uani 0.5 1 d D U P J -1
H1A_2 H -0.0530 0.3353 1.1117 0.185 Uiso 0.5 1 calc GR . P J -1
H1B_2 H 0.0795 0.2988 1.0908 0.185 Uiso 0.5 1 calc GR . P J -1
H1C_2 H -0.0187 0.2940 1.0342 0.185 Uiso 0.5 1 calc GR . P J -1
C2_2 C 0.0048(8) 0.4343(8) 1.0231(5) 0.082(2) Uani 0.5 1 d D U P J -1
C3_2 C -0.0999(12) 0.4879(10) 0.9848(10) 0.089(3) Uani 0.5 1 d D U P J -1
H3_2 H -0.1640 0.4581 0.9892 0.106 Uiso 0.5 1 calc R . P J -1
C4_2 C -0.1091(10) 0.5845(9) 0.9405(7) 0.102(3) Uani 0.5 1 d D U P J -1
H4_2 H -0.1815 0.6189 0.9178 0.122 Uiso 0.5 1 calc R . P J -1
C5_2 C -0.0200(14) 0.6334(12) 0.9276(10) 0.115(4) Uani 0.5 1 d D U P J -1
H5_2 H -0.0280 0.6977 0.8948 0.138 Uiso 0.5 1 calc R . P J -1
C6_2 C 0.0830(12) 0.5811(11) 0.9664(8) 0.115(4) Uani 0.5 1 d D U P J -1
H6_2 H 0.1466 0.6117 0.9615 0.138 Uiso 0.5 1 calc R . P J -1
C7_2 C 0.0945(14) 0.4843(12) 1.0127(11) 0.096(4) Uani 0.5 1 d D U P J -1
H7_2 H 0.1660 0.4516 1.0377 0.116 Uiso 0.5 1 calc R . P J -1

loop_
_atom_site_aniso_label
_atom_site_aniso_U_11
_atom_site_aniso_U_22
_atom_site_aniso_U_33
_atom_site_aniso_U_23
_atom_site_aniso_U_13
_atom_site_aniso_U_12
Sn1 0.04642(12) 0.03653(11) 0.03468(11) -0.00442(7) -0.00670(8) -0.00334(8)
Ca1 0.0293(2) 0.0330(3) 0.0299(2) -0.00110(19) -0.00100(19) -0.00784(19)
N1 0.0334(11) 0.0353(12) 0.0304(11) -0.0012(9) -0.0001(9) -0.0040(9)
N2 0.0282(10) 0.0350(11) 0.0276(10) -0.0029(9) -0.0002(8) -0.0076(9)
C1 0.053(2) 0.072(3) 0.084(3) -0.049(2) -0.0106(19) 0.0031(18)
C2 0.0404(15) 0.0409(15) 0.0348(14) -0.0104(12) -0.0030(11) -0.0041(12)
C3 0.0402(15) 0.0458(16) 0.0395(15) -0.0150(12) -0.0068(12) -0.0072(12)
C4 0.0326(13) 0.0389(14) 0.0303(13) -0.0026(11) -0.0040(10) -0.0111(11)
C5 0.0383(15) 0.0492(17) 0.0527(18) -0.0123(14) -0.0003(13) -0.0183(13)
C6 0.0356(14) 0.0389(15) 0.0448(16) -0.0079(12) -0.0048(12) -0.0035(12)
C7 0.0500(19) 0.054(2) 0.0500(19) -0.0044(15) -0.0092(15) 0.0014(15)
C8 0.057(2) 0.070(3) 0.070(3) 0.000(2) -0.0250(19) 0.0038(19)
C9 0.0384(19) 0.076(3) 0.107(4) 0.001(3) -0.020(2) -0.0026(18)
C10 0.0346(17) 0.066(2) 0.094(3) -0.002(2) 0.0010(18) -0.0098(16)
C11 0.0336(14) 0.0413(16) 0.0592(19) -0.0077(14) 0.0013(13) -0.0069(12)
C12 0.067(2) 0.079(3) 0.0404(18) 0.0042(18) -0.0069(17) 0.014(2)
C15 0.0368(15) 0.0431(16) 0.0536(18) -0.0068(14) 0.0093(13) -0.0060(12)
C18 0.0300(12) 0.0379(14) 0.0330(13) -0.0072(11) 0.0028(10) -0.0115(11)
C19 0.0384(15) 0.0545(18) 0.0336(14) -0.0090(13) 0.0029(11) -0.0170(13)
C20 0.0509(19) 0.085(3) 0.0413(17) -0.0268(17) 0.0070(14) -0.0153(18)
C21 0.052(2) 0.088(3) 0.067(2) -0.044(2) 0.0100(18) -0.0004(19)
C22 0.0421(17) 0.059(2) 0.064(2) -0.0244(17) 0.0010(15) 0.0031(15)
C23 0.0311(13) 0.0441(16) 0.0434(15) -0.0106(12) 0.0018(11) -0.0089(12)
C24 0.0507(17) 0.0576(19) 0.0281(13) -0.0006(13) -0.0031(12) -0.0162(15)
C25 0.069(2) 0.075(2) 0.0327(16) 0.0004(15) -0.0085(15) -0.0227(19)
C26 0.083(3) 0.063(2) 0.0454(19) 0.0058(16) -0.0085(18) -0.029(2)
C27 0.0320(14) 0.0475(17) 0.0424(16) -0.0043(13) -0.0054(12) -0.0030(12)
C28 0.0472(18) 0.057(2) 0.063(2) 0.0060(17) -0.0072(16) -0.0105(16)
C29 0.0353(16) 0.068(2) 0.056(2) -0.0067(17) -0.0084(14) -0.0083(15)
C30 0.101(3) 0.064(2) 0.0340(16) 0.0018(15) -0.0112(18) -0.051(2)
C31 0.089(3) 0.048(2) 0.063(2) 0.0145(17) -0.043(2) -0.035(2)
C32 0.0428(18) 0.0403(17) 0.101(3) 0.0015(18) -0.0269(19) -0.0133(14)
C33 0.0385(16) 0.0379(16) 0.071(2) 0.0031(15) -0.0006(15) -0.0126(13)
C34 0.0415(15) 0.0394(15) 0.0372(14) -0.0003(12) -0.0067(12) -0.0111(12)
C35 0.0577(19) 0.0558(19) 0.0393(16) -0.0155(14) 0.0016(14) -0.0247(16)
C36 0.0476(17) 0.058(2) 0.0406(16) -0.0082(14) 0.0010(13) -0.0004(15)
C37 0.066(2) 0.062(2) 0.061(2) -0.0229(18) 0.0049(18) -0.0071(18)
C38 0.079(3) 0.078(3) 0.072(3) -0.031(2) 0.002(2) 0.002(2)
C39 0.062(3) 0.112(4) 0.061(3) -0.027(3) 0.004(2) 0.013(3)
C40 0.047(2) 0.115(4) 0.064(3) -0.021(3) 0.0048(18) -0.006(2)
C41 0.049(2) 0.088(3) 0.057(2) -0.019(2) -0.0016(16) -0.0061(19)
C42 0.0439(16) 0.0401(15) 0.0431(16) -0.0144(13) -0.0025(12) 0.0012(12)
C43 0.0427(17) 0.0527(19) 0.0559(19) -0.0181(15) 0.0037(14) -0.0027(14)
C44 0.0424(19) 0.072(3) 0.088(3) -0.027(2) 0.0108(19) -0.0118(17)
C45 0.0408(19) 0.085(3) 0.103(4) -0.047(3) -0.004(2) -0.0039(19)
C46 0.066(2) 0.082(3) 0.067(3) -0.032(2) -0.026(2) 0.009(2)
C47 0.063(2) 0.063(2) 0.051(2) -0.0155(17) -0.0140(17) -0.0047(18)
C13 0.16(3) 0.063(11) 0.042(6) -0.008(6) 0.011(10) -0.015(14)
C14 0.089(11) 0.17(2) 0.055(16) -0.018(8) 0.005(9) -0.074(12)
C13A 0.108(12) 0.045(8) 0.045(7) 0.000(4) 0.012(6) -0.009(8)
C14A 0.096(15) 0.113(12) 0.050(13) -0.037(8) 0.016(9) -0.051(10)
C16 0.072(6) 0.061(5) 0.057(5) -0.015(4) 0.018(4) -0.009(4)
C17 0.070(6) 0.048(5) 0.056(5) -0.002(4) 0.024(4) -0.008(4)
C16A 0.054(4) 0.058(4) 0.062(5) -0.016(4) -0.007(4) -0.016(4)
C17A 0.051(5) 0.076(6) 0.053(4) -0.002(4) 0.003(4) -0.033(4)
C53 0.102(9) 0.133(11) 0.154(12) -0.072(9) -0.046(8) -0.009(8)
C52 0.096(9) 0.160(12) 0.178(14) -0.096(10) -0.030(9) -0.016(9)
C51 0.107(9) 0.142(12) 0.169(14) -0.099(11) 0.001(10) -0.031(9)
C50 0.120(11) 0.142(11) 0.180(13) -0.078(10) 0.035(9) -0.062(9)
C49 0.101(8) 0.141(10) 0.149(11) -0.069(9) 0.027(8) -0.045(8)
C48 0.056(5) 0.140(8) 0.118(7) -0.069(6) 0.001(5) -0.044(5)
C54 0.068(5) 0.166(9) 0.121(8) -0.061(7) 0.021(5) -0.045(6)
C48A 0.107(8) 0.081(6) 0.083(6) -0.031(5) -0.009(6) -0.021(6)
C53A 0.093(7) 0.103(7) 0.053(5) -0.020(5) -0.010(5) -0.049(6)
C52A 0.097(8) 0.091(8) 0.084(6) -0.033(6) 0.000(6) -0.039(6)
C51A 0.114(9) 0.087(7) 0.136(10) -0.019(7) -0.021(8) -0.042(7)
C50A 0.091(7) 0.075(6) 0.168(11) -0.025(7) -0.018(8) -0.010(6)
C49A 0.096(8) 0.085(7) 0.149(10) -0.031(7) 0.012(8) -0.001(7)
C54A 0.122(8) 0.097(7) 0.088(6) -0.019(5) -0.023(6) -0.039(6)
C1_1 0.162(15) 0.160(14) 0.165(13) 0.027(10) 0.036(11) 0.014(10)
C2_1 0.092(8) 0.121(10) 0.094(8) -0.012(6) 0.002(6) 0.032(7)
C3_1 0.059(6) 0.068(6) 0.102(8) -0.018(6) -0.001(6) -0.002(5)
C4_1 0.083(7) 0.079(7) 0.114(9) -0.035(6) 0.001(6) -0.006(5)
C5_1 0.096(8) 0.110(10) 0.155(13) -0.045(10) 0.006(9) -0.028(8)
C6_1 0.080(8) 0.133(14) 0.135(13) -0.065(10) -0.005(9) 0.010(8)
C7_1 0.104(11) 0.148(15) 0.151(13) -0.046(10) 0.009(9) 0.018(9)
C1_2 0.133(12) 0.148(9) 0.097(9) -0.041(7) 0.011(8) -0.037(7)
C2_2 0.070(4) 0.126(6) 0.064(5) -0.058(4) 0.017(4) -0.019(4)
C3_2 0.069(5) 0.124(8) 0.085(7) -0.053(6) 0.007(5) -0.017(5)
C4_2 0.093(6) 0.125(7) 0.094(7) -0.052(6) 0.019(5) -0.016(5)
C5_2 0.123(8) 0.144(10) 0.100(8) -0.067(7) 0.024(6) -0.041(7)
C6_2 0.117(7) 0.149(9) 0.109(8) -0.065(6) 0.019(6) -0.055(6)
C7_2 0.077(6) 0.148(9) 0.086(7) -0.062(7) 0.012(5) -0.037(6)

loop_
_atom_type_symbol
_atom_type_description
_atom_type_scat_dispersion_real
_atom_type_scat_dispersion_imag
_atom_type_scat_source
C C 0.0181 0.0091 'International Tables Vol C Tables 4.2.6.8 and 6.1.1.4'
H H 0.0000 0.0000 'International Tables Vol C Tables 4.2.6.8 and 6.1.1.4'
Ca Ca 0.3641 1.2855 'International Tables Vol C Tables 4.2.6.8 and 6.1.1.4'
N N 0.0311 0.0180 'International Tables Vol C Tables 4.2.6.8 and 6.1.1.4'
Sn Sn 0.0259 5.4591 'International Tables Vol C Tables 4.2.6.8 and 6.1.1.4'

loop_
_geom_angle_atom_site_label_1
_geom_angle_atom_site_label_2
_geom_angle_atom_site_label_3
_geom_angle
_geom_angle_site_symmetry_3
C34 Sn1 Ca1 130.80(8) 2_666
C36 Sn1 Ca1 122.05(9) 2_666
C36 Sn1 C34 94.66(12) .
C42 Sn1 Ca1 111.37(9) 2_666
C42 Sn1 C34 92.91(11) .
C42 Sn1 C36 97.30(12) .
N1 Ca1 Sn1 110.85(6) 2_666
N1 Ca1 N2 82.69(8) .
N1 Ca1 C30 103.63(11) .
N1 Ca1 C31 82.73(11) .
N1 Ca1 C32 86.73(9) .
N1 Ca1 C33 111.69(9) .
N1 Ca1 C34 136.11(8) .
N1 Ca1 C35 130.78(9) .
N2 Ca1 Sn1 115.44(6) 2_666
N2 Ca1 C30 85.33(10) .
N2 Ca1 C31 100.88(11) .
N2 Ca1 C32 128.91(11) .
N2 Ca1 C33 141.38(10) .
N2 Ca1 C34 120.73(8) .
N2 Ca1 C35 94.99(9) .
C30 Ca1 Sn1 141.31(7) 2_666
C30 Ca1 C33 56.89(11) .
C30 Ca1 C34 49.24(9) .
C30 Ca1 C35 27.82(10) .
C31 Ca1 Sn1 142.20(8) 2_666
C31 Ca1 C30 27.92(13) .
C31 Ca1 C32 28.06(13) .
C31 Ca1 C33 49.38(10) .
C31 Ca1 C34 58.04(9) .
C31 Ca1 C35 49.25(12) .
C32 Ca1 Sn1 115.05(9) 2_666
C32 Ca1 C30 49.17(14) .
C32 Ca1 C33 27.97(9) .
C32 Ca1 C34 49.42(9) .
C32 Ca1 C35 56.98(12) .
C33 Ca1 Sn1 93.40(8) 2_666
C33 Ca1 C34 27.39(9) .
C33 Ca1 C35 47.97(10) .
C34 Ca1 Sn1 92.70(6) 2_666
C35 Ca1 Sn1 114.20(7) 2_666
C35 Ca1 C34 27.32(9) .
C2 N1 Ca1 112.07(18) .
C2 N1 C6 118.2(2) .
C6 N1 Ca1 127.65(18) .
C4 N2 Ca1 113.04(17) .
C4 N2 C18 121.0(2) .
C18 N2 Ca1 122.79(16) .
H1A C1 H1B 109.5 .
H1A C1 H1C 109.5 .
H1B C1 H1C 109.5 .
C2 C1 H1A 109.5 .
C2 C1 H1B 109.5 .
C2 C1 H1C 109.5 .
N1 C2 C1 120.6(3) .
N1 C2 C3 124.7(3) .
C3 C2 C1 114.7(3) .
C2 C3 H3 114.6 .
C4 C3 C2 130.9(3) .
C4 C3 H3 114.6 .
N2 C4 C3 124.3(2) .
N2 C4 C5 121.6(3) .
C3 C4 C5 114.2(3) .
C4 C5 H5A 109.5 .
C4 C5 H5B 109.5 .
C4 C5 H5C 109.5 .
H5A C5 H5B 109.5 .
H5A C5 H5C 109.5 .
H5B C5 H5C 109.5 .
C7 C6 N1 119.1(3) .
C11 C6 N1 121.0(3) .
C11 C6 C7 119.8(3) .
C6 C7 C12 122.0(3) .
C8 C7 C6 118.8(4) .
C8 C7 C12 119.2(3) .
C7 C8 H8 119.3 .
C9 C8 C7 121.3(4) .
C9 C8 H8 119.3 .
C8 C9 H9 120.1 .
C8 C9 C10 119.9(4) .
C10 C9 H9 120.1 .
C9 C10 H10 119.2 .
C9 C10 C11 121.5(4) .
C11 C10 H10 119.2 .
C6 C11 C15 122.4(3) .
C10 C11 C6 118.6(3) .
C10 C11 C15 118.9(3) .
C7 C12 H12 109.5 .
C7 C12 H12A 106.4 .
C7 C12 C13 105.6(15) .
C7 C12 C13A 117.5(13) .
C7 C12 C14A 114.6(14) .
C13 C12 H12 109.5 .
C14 C12 C7 108.9(15) .
C14 C12 H12 109.5 .
C14 C12 C13 114(2) .
C13A C12 H12A 106.4 .
C13A C12 C14A 104.7(19) .
C14A C12 H12A 106.4 .
C11 C15 H15 106.8 .
C11 C15 H15A 107.4 .
C11 C15 C16 113.0(4) .
C11 C15 C17 116.1(5) .
C16 C15 H15 106.8 .
C17 C15 H15 106.8 .
C17 C15 C16 106.7(5) .
C16A C15 C11 110.3(4) .
C16A C15 H15A 107.4 .
C16A C15 C17A 113.9(6) .
C17A C15 C11 110.0(4) .
C17A C15 H15A 107.4 .
C19 C18 N2 118.3(2) .
C23 C18 N2 121.0(2) .
C23 C18 C19 120.5(3) .
C18 C19 C24 120.6(3) .
C20 C19 C18 117.9(3) .
C20 C19 C24 121.5(3) .
C19 C20 H20 119.1 .
C21 C20 C19 121.7(3) .
C21 C20 H20 119.1 .
C20 C21 H21 120.2 .
C20 C21 C22 119.7(3) .
C22 C21 H21 120.2 .
C21 C22 H22 119.4 .
C21 C22 C23 121.2(3) .
C23 C22 H22 119.4 .
C18 C23 C27 122.3(3) .
C22 C23 C18 118.9(3) .
C22 C23 C27 118.7(3) .
C19 C24 H24 107.5 .
C19 C24 C25 113.2(3) .
C19 C24 C26 111.1(3) .
C25 C24 H24 107.5 .
C26 C24 H24 107.5 .
C26 C24 C25 109.7(3) .
C24 C25 H25A 109.5 .
C24 C25 H25B 109.5 .
C24 C25 H25C 109.5 .
H25A C25 H25B 109.5 .
H25A C25 H25C 109.5 .
H25B C25 H25C 109.5 .
C24 C26 H26A 109.5 .
C24 C26 H26B 109.5 .
C24 C26 H26C 109.5 .
H26A C26 H26B 109.5 .
H26A C26 H26C 109.5 .
H26B C26 H26C 109.5 .
C23 C27 H27 107.9 .
C23 C27 C29 111.8(3) .
C28 C27 C23 111.9(3) .
C28 C27 H27 107.9 .
C28 C27 C29 109.4(3) .
C29 C27 H27 107.9 .
C27 C28 H28A 109.5 .
C27 C28 H28B 109.5 .
C27 C28 H28C 109.5 .
H28A C28 H28B 109.5 .
H28A C28 H28C 109.5 .
H28B C28 H28C 109.5 .
C27 C29 H29A 109.5 .
C27 C29 H29B 109.5 .
C27 C29 H29C 109.5 .
H29A C29 H29B 109.5 .
H29A C29 H29C 109.5 .
H29B C29 H29C 109.5 .
Ca1 C30 H30 117.3 .
C31 C30 Ca1 75.2(2) .
C31 C30 H30 119.8 .
C31 C30 C35 120.5(4) .
C35 C30 Ca1 78.50(19) .
C35 C30 H30 119.8 .
Ca1 C31 H31 117.0 .
C30 C31 Ca1 76.9(2) .
C30 C31 H31 120.4 .
C30 C31 C32 119.3(3) .
C32 C31 Ca1 76.6(2) .
C32 C31 H31 120.4 .
Ca1 C32 H32 117.3 .
C31 C32 Ca1 75.4(2) .
C31 C32 H32 120.1 .
C31 C32 C33 119.9(4) .
C33 C32 Ca1 78.03(19) .
C33 C32 H32 120.1 .
Ca1 C33 H33 118.1 .
C32 C33 Ca1 74.01(18) .
C32 C33 H33 118.8 .
C32 C33 C34 122.5(3) .
C34 C33 Ca1 79.75(18) .
C34 C33 H33 118.8 .
Sn1 C34 Ca1 131.85(12) .
C33 C34 Sn1 120.0(2) .
C33 C34 Ca1 72.86(18) .
C35 C34 Sn1 123.4(2) .
C35 C34 Ca1 73.54(18) .
C35 C34 C33 115.7(3) .
Ca1 C35 H35 119.0 .
C30 C35 Ca1 73.7(2) .
C30 C35 C34 122.1(4) .
C30 C35 H35 118.9 .
C34 C35 Ca1 79.14(19) .
C34 C35 H35 118.9 .
C37 C36 Sn1 120.1(3) .
C41 C36 Sn1 123.3(3) .
C41 C36 C37 116.5(3) .
C36 C37 H37 119.3 .
C38 C37 C36 121.5(4) .
C38 C37 H37 119.3 .
C37 C38 H38 119.9 .
C39 C38 C37 120.1(5) .
C39 C38 H38 119.9 .
C38 C39 H39 120.1 .
C40 C39 C38 119.9(4) .
C40 C39 H39 120.1 .
C39 C40 H40 120.2 .
C39 C40 C41 119.6(4) .
C41 C40 H40 120.2 .
C36 C41 C40 122.4(4) .
C36 C41 H41 118.8 .
C40 C41 H41 118.8 .
C43 C42 Sn1 120.5(2) .
C43 C42 C47 116.1(3) .
C47 C42 Sn1 123.5(3) .
C42 C43 H43 118.6 .
C44 C43 C42 122.8(4) .
C44 C43 H43 118.6 .
C43 C44 H44 120.3 .
C45 C44 C43 119.5(4) .
C45 C44 H44 120.3 .
C44 C45 H45 120.1 .
C46 C45 C44 119.7(4) .
C46 C45 H45 120.1 .
C45 C46 H46 119.7 .
C45 C46 C47 120.5(4) .
C47 C46 H46 119.7 .
C42 C47 C46 121.4(4) .
C42 C47 H47 119.3 .
C46 C47 H47 119.3 .
C12 C13 H13A 109.5 .
C12 C13 H13B 109.5 .
C12 C13 H13C 109.5 .
H13A C13 H13B 109.5 .
H13A C13 H13C 109.5 .
H13B C13 H13C 109.5 .
C12 C14 H14A 109.5 .
C12 C14 H14B 109.5 .
C12 C14 H14C 109.5 .
H14A C14 H14B 109.5 .
H14A C14 H14C 109.5 .
H14B C14 H14C 109.5 .
C12 C13A H13D 109.5 .
C12 C13A H13E 109.5 .
C12 C13A H13F 109.5 .
H13D C13A H13E 109.5 .
H13D C13A H13F 109.5 .
H13E C13A H13F 109.5 .
C12 C14A H14D 109.5 .
C12 C14A H14E 109.5 .
C12 C14A H14F 109.5 .
H14D C14A H14E 109.5 .
H14D C14A H14F 109.5 .
H14E C14A H14F 109.5 .
C15 C16 H16A 109.5 .
C15 C16 H16B 109.5 .
C15 C16 H16C 109.5 .
H16A C16 H16B 109.5 .
H16A C16 H16C 109.5 .
H16B C16 H16C 109.5 .
C15 C17 H17A 109.5 .
C15 C17 H17B 109.5 .
C15 C17 H17C 109.5 .
H17A C17 H17B 109.5 .
H17A C17 H17C 109.5 .
H17B C17 H17C 109.5 .
C15 C16A H16D 109.5 .
C15 C16A H16E 109.5 .
C15 C16A H16F 109.5 .
H16D C16A H16E 109.5 .
H16D C16A H16F 109.5 .
H16E C16A H16F 109.5 .
C15 C17A H17D 109.5 .
C15 C17A H17E 109.5 .
C15 C17A H17F 109.5 .
H17D C17A H17E 109.5 .
H17D C17A H17F 109.5 .
H17E C17A H17F 109.5 .
C52 C53 H53 120.0 .
C52 C53 C48 120.0 .
C48 C53 H53 120.0 .
C53 C52 H52 120.0 .
C51 C52 C53 120.0 .
C51 C52 H52 120.0 .
C52 C51 H51 120.0 .
C50 C51 C52 120.0 .
C50 C51 H51 120.0 .
C51 C50 H50 120.0 .
C49 C50 C51 120.0 .
C49 C50 H50 120.0 .
C50 C49 H49 120.0 .
C50 C49 C48 120.0 .
C48 C49 H49 120.0 .
C53 C48 C54 112.0(11) .
C49 C48 C53 120.0 .
C49 C48 C54 127.9(11) .
C48 C54 H54A 109.5 .
C48 C54 H54B 109.5 .
C48 C54 H54C 109.5 .
H54A C54 H54B 109.5 .
H54A C54 H54C 109.5 .
H54B C54 H54C 109.5 .
C53A C48A C49A 120.0 .
C53A C48A C54A 119.2(8) .
C49A C48A C54A 119.8(8) .
C48A C53A H53A 120.0 .
C52A C53A C48A 120.0 .
C52A C53A H53A 120.0 .
C53A C52A H52A 120.0 .
C51A C52A C53A 120.0 .
C51A C52A H52A 120.0 .
C52A C51A H51A 120.0 .
C50A C51A C52A 120.0 .
C50A C51A H51A 120.0 .
C51A C50A H50A 120.0 .
C51A C50A C49A 120.0 .
C49A C50A H50A 120.0 .
C48A C49A H49A 120.0 .
C50A C49A C48A 120.0 .
C50A C49A H49A 120.0 .
C48A C54A H54D 109.5 .
C48A C54A H54E 109.5 .
C48A C54A H54F 109.5 .
H54D C54A H54E 109.5 .
H54D C54A H54F 109.5 .
H54E C54A H54F 109.5 .
H1A_1 C1_1 H1B_1 109.5 .
H1A_1 C1_1 H1C_1 109.5 .
H1B_1 C1_1 H1C_1 109.5 .
C2_1 C1_1 H1A_1 109.5 .
C2_1 C1_1 H1B_1 109.5 .
C2_1 C1_1 H1C_1 109.5 .
C3_1 C2_1 C1_1 125.6(14) .
C3_1 C2_1 C7_1 121.7(11) .
C7_1 C2_1 C1_1 112.7(14) .
C2_1 C3_1 H3_1 117.9 .
C2_1 C3_1 C4_1 124.1(10) .
C4_1 C3_1 H3_1 117.9 .
C3_1 C4_1 H4_1 123.7 .
C5_1 C4_1 C3_1 112.5(11) .
C5_1 C4_1 H4_1 123.7 .
C4_1 C5_1 H5_1 118.7 .
C4_1 C5_1 C6_1 122.6(13) .
C6_1 C5_1 H5_1 118.7 .
C5_1 C6_1 H6_1 117.4 .
C7_1 C6_1 C5_1 125.2(14) .
C7_1 C6_1 H6_1 117.4 .
C2_1 C7_1 H7_1 123.2 .
C6_1 C7_1 C2_1 113.6(13) .
C6_1 C7_1 H7_1 123.2 .
H1A_2 C1_2 H1B_2 109.5 .
H1A_2 C1_2 H1C_2 109.5 .
H1B_2 C1_2 H1C_2 109.5 .
C2_2 C1_2 H1A_2 109.5 .
C2_2 C1_2 H1B_2 109.5 .
C2_2 C1_2 H1C_2 109.5 .
C3_2 C2_2 C1_2 114.9(11) .
C7_2 C2_2 C1_2 129.5(12) .
C7_2 C2_2 C3_2 115.6(10) .
C2_2 C3_2 H3_2 119.9 .
C4_2 C3_2 C2_2 120.2(12) .
C4_2 C3_2 H3_2 119.9 .
C3_2 C4_2 H4_2 117.7 .
C5_2 C4_2 C3_2 124.6(13) .
C5_2 C4_2 H4_2 117.7 .
C4_2 C5_2 H5_2 122.4 .
C4_2 C5_2 C6_2 115.1(12) .
C6_2 C5_2 H5_2 122.4 .
C5_2 C6_2 H6_2 119.2 .
C5_2 C6_2 C7_2 121.6(12) .
C7_2 C6_2 H6_2 119.2 .
C2_2 C7_2 C6_2 122.7(12) .
C2_2 C7_2 H7_2 118.7 .
C6_2 C7_2 H7_2 118.7 .

loop_
_geom_bond_atom_site_label_1
_geom_bond_atom_site_label_2
_geom_bond_distance
_geom_bond_site_symmetry_2
Sn1 Ca1 3.3221(5) 2_666
Sn1 C34 2.222(3) .
Sn1 C36 2.218(3) .
Sn1 C42 2.196(3) .
Ca1 Sn1 3.3222(5) 2_666
Ca1 N1 2.319(2) .
Ca1 N2 2.330(2) .
Ca1 C30 2.857(3) .
Ca1 C31 2.836(3) .
Ca1 C32 2.851(3) .
Ca1 C33 2.901(3) .
Ca1 C34 2.987(3) .
Ca1 C35 2.917(3) .
N1 C2 1.324(4) .
N1 C6 1.436(4) .
N2 C4 1.327(4) .
N2 C18 1.435(3) .
C1 H1A 0.9600 .
C1 H1B 0.9600 .
C1 H1C 0.9600 .
C1 C2 1.512(4) .
C2 C3 1.413(4) .
C3 H3 0.9300 .
C3 C4 1.411(4) .
C4 C5 1.516(4) .
C5 H5A 0.9600 .
C5 H5B 0.9600 .
C5 H5C 0.9600 .
C6 C7 1.411(5) .
C6 C11 1.396(4) .
C7 C8 1.395(5) .
C7 C12 1.520(6) .
C8 H8 0.9300 .
C8 C9 1.357(7) .
C9 H9 0.9300 .
C9 C10 1.370(6) .
C10 H10 0.9300 .
C10 C11 1.394(5) .
C11 C15 1.514(5) .
C12 H12 0.9800 .
C12 H12A 0.9800 .
C12 C13 1.543(13) .
C12 C14 1.518(14) .
C12 C13A 1.531(13) .
C12 C14A 1.532(13) .
C15 H15 0.9800 .
C15 H15A 0.9800 .
C15 C16 1.564(8) .
C15 C17 1.536(8) .
C15 C16A 1.498(8) .
C15 C17A 1.510(7) .
C18 C19 1.414(4) .
C18 C23 1.399(4) .
C19 C20 1.396(5) .
C19 C24 1.515(5) .
C20 H20 0.9300 .
C20 C21 1.375(6) .
C21 H21 0.9300 .
C21 C22 1.377(6) .
C22 H22 0.9300 .
C22 C23 1.392(4) .
C23 C27 1.520(4) .
C24 H24 0.9800 .
C24 C25 1.540(4) .
C24 C26 1.527(5) .
C25 H25A 0.9600 .
C25 H25B 0.9600 .
C25 H25C 0.9600 .
C26 H26A 0.9600 .
C26 H26B 0.9600 .
C26 H26C 0.9600 .
C27 H27 0.9800 .
C27 C28 1.518(5) .
C27 C29 1.534(4) .
C28 H28A 0.9600 .
C28 H28B 0.9600 .
C28 H28C 0.9600 .
C29 H29A 0.9600 .
C29 H29B 0.9600 .
C29 H29C 0.9600 .
C30 H30 0.9300 .
C30 C31 1.373(6) .
C30 C35 1.389(5) .
C31 H31 0.9300 .
C31 C32 1.379(6) .
C32 H32 0.9300 .
C32 C33 1.391(5) .
C33 H33 0.9300 .
C33 C34 1.397(5) .
C34 C35 1.396(4) .
C35 H35 0.9300 .
C36 C37 1.402(5) .
C36 C41 1.396(5) .
C37 H37 0.9300 .
C37 C38 1.399(6) .
C38 H38 0.9300 .
C38 C39 1.388(7) .
C39 H39 0.9300 .
C39 C40 1.372(7) .
C40 H40 0.9300 .
C40 C41 1.402(6) .
C41 H41 0.9300 .
C42 C43 1.390(5) .
C42 C47 1.393(5) .
C43 H43 0.9300 .
C43 C44 1.388(5) .
C44 H44 0.9300 .
C44 C45 1.371(7) .
C45 H45 0.9300 .
C45 C46 1.366(7) .
C46 H46 0.9300 .
C46 C47 1.396(6) .
C47 H47 0.9300 .
C13 H13A 0.9600 .
C13 H13B 0.9600 .
C13 H13C 0.9600 .
C14 H14A 0.9600 .
C14 H14B 0.9600 .
C14 H14C 0.9600 .
C13A H13D 0.9600 .
C13A H13E 0.9600 .
C13A H13F 0.9600 .
C14A H14D 0.9600 .
C14A H14E 0.9600 .
C14A H14F 0.9600 .
C16 H16A 0.9600 .
C16 H16B 0.9600 .
C16 H16C 0.9600 .
C17 H17A 0.9600 .
C17 H17B 0.9600 .
C17 H17C 0.9600 .
C16A H16D 0.9600 .
C16A H16E 0.9600 .
C16A H16F 0.9600 .
C17A H17D 0.9600 .
C17A H17E 0.9600 .
C17A H17F 0.9600 .
C53 H53 0.9300 .
C53 C52 1.3900 .
C53 C48 1.3900 .
C52 H52 0.9300 .
C52 C51 1.3900 .
C51 H51 0.9300 .
C51 C50 1.3900 .
C50 H50 0.9300 .
C50 C49 1.3900 .
C49 H49 0.9300 .
C49 C48 1.3900 .
C48 C54 1.411(13) .
C54 H54A 0.9600 .
C54 H54B 0.9600 .
C54 H54C 0.9600 .
C48A C53A 1.3900 .
C48A C49A 1.3900 .
C48A C54A 1.507(13) .
C53A H53A 0.9300 .
C53A C52A 1.3900 .
C52A H52A 0.9300 .
C52A C51A 1.3900 .
C51A H51A 0.9300 .
C51A C50A 1.3900 .
C50A H50A 0.9300 .
C50A C49A 1.3900 .
C49A H49A 0.9300 .
C54A H54D 0.9600 .
C54A H54E 0.9600 .
C54A H54F 0.9600 .
C1_1 H1A_1 0.9600 .
C1_1 H1B_1 0.9600 .
C1_1 H1C_1 0.9600 .
C1_1 C2_1 1.454(5) .
C2_1 C3_1 1.362(11) .
C2_1 C7_1 1.385(12) .
C3_1 H3_1 0.9300 .
C3_1 C4_1 1.420(11) .
C4_1 H4_1 0.9300 .
C4_1 C5_1 1.360(11) .
C5_1 H5_1 0.9300 .
C5_1 C6_1 1.369(13) .
C6_1 H6_1 0.9300 .
C6_1 C7_1 1.361(12) .
C7_1 H7_1 0.9300 .
C1_2 H1A_2 0.9600 .
C1_2 H1B_2 0.9600 .
C1_2 H1C_2 0.9600 .
C1_2 C2_2 1.471(14) .
C2_2 C3_2 1.390(12) .
C2_2 C7_2 1.372(11) .
C3_2 H3_2 0.9300 .
C3_2 C4_2 1.369(12) .
C4_2 H4_2 0.9300 .
C4_2 C5_2 1.355(12) .
C5_2 H5_2 0.9300 .
C5_2 C6_2 1.374(13) .
C6_2 H6_2 0.9300 .
C6_2 C7_2 1.382(12) .
C7_2 H7_2 0.9300 .
